data_4073012
loop_
_publ_author_name
'Wu, De-Hong'
'Ji, Cheng'
'Li, Yi-Zhi'
'Yan, Hong'

_publ_section_title
;
 A Novel Dinuclear Ruthenium(I)/Ruthenium(III) Half-Sandwich Complex
 Containing Two Chelating 1,2-Dicarba-closo-dodecaborane-1,2-dithiolate
 Ligands and Its Reactivity with Alkynes&#x2020;
;
_journal_issue 7
_journal_name_full Organometallics
_journal_page_first 1560
_journal_paper_doi 10.1021/om070014e
_journal_volume 26
_journal_year 2007
_chemical_formula_moiety 'C18 H38 B20 O2 Ru2 S6'
_chemical_formula_sum 'C18 H38 B20 O2 Ru2 S6'
_chemical_formula_weight 897.18
_chemical_name_systematic
; 
 ? 
;
_space_group_IT_number 2
_symmetry_cell_setting triclinic
_symmetry_space_group_name_Hall '-P 1'
_symmetry_space_group_name_H-M 'P -1'
_atom_sites_solution_hydrogens geom
_atom_sites_solution_primary direct
_atom_sites_solution_secondary difmap
_audit_creation_method SHELXL-97
_cell_angle_alpha 106.665(2)
_cell_angle_beta 97.858(2)
_cell_angle_gamma 108.704(2)
_cell_formula_units_Z 2
_cell_length_a 12.0780(16)
_cell_length_b 13.0508(18)
_cell_length_c 13.4696(19)
_cell_measurement_reflns_used 1986
_cell_measurement_temperature 298(2)
_cell_measurement_theta_max 21.84
_cell_measurement_theta_min 2.48
_cell_volume 1864.4(4)
_computing_cell_refinement SMART
_computing_data_collection 'SMART (Bruker, 2000)'
_computing_data_reduction 'SAINT (Bruker, 2000)'
_computing_molecular_graphics SHELXTL
_computing_publication_material SHELXTL
_computing_structure_refinement SHELXTL
_computing_structure_solution 'SHELXTL (Bruker, 2000)'
_diffrn_ambient_temperature 298(2)
_diffrn_measured_fraction_theta_full 0.978
_diffrn_measured_fraction_theta_max 0.978
_diffrn_measurement_device_type 'Bruker Smart Apex CCD area detector'
_diffrn_measurement_method 'phi and omega scans'
_diffrn_radiation_monochromator graphite
_diffrn_radiation_source 'sealed tube'
_diffrn_radiation_type MoK\a
_diffrn_radiation_wavelength 0.71073
_diffrn_reflns_av_R_equivalents 0.0303
_diffrn_reflns_av_sigmaI/netI 0.0848
_diffrn_reflns_limit_h_max 11
_diffrn_reflns_limit_h_min -14
_diffrn_reflns_limit_k_max 16
_diffrn_reflns_limit_k_min -11
_diffrn_reflns_limit_l_max 13
_diffrn_reflns_limit_l_min -16
_diffrn_reflns_number 10187
_diffrn_reflns_theta_full 26.00
_diffrn_reflns_theta_max 26.00
_diffrn_reflns_theta_min 1.63
_exptl_absorpt_coefficient_mu 1.169
_exptl_absorpt_correction_T_max 0.76
_exptl_absorpt_correction_T_min 0.70
_exptl_absorpt_correction_type multi-scan
_exptl_absorpt_process_details 'SADABS, Bruker(2000)'
_exptl_crystal_colour yellow
_exptl_crystal_density_diffrn 1.598
_exptl_crystal_density_method 'not measured'
_exptl_crystal_description block
_exptl_crystal_F_000 892
_exptl_crystal_size_max 0.32
_exptl_crystal_size_mid 0.16
_exptl_crystal_size_min 0.10
_refine_diff_density_max 0.756
_refine_diff_density_min -1.537
_refine_diff_density_rms 0.128
_refine_ls_extinction_method none
_refine_ls_goodness_of_fit_ref 1.039
_refine_ls_hydrogen_treatment constr
_refine_ls_matrix_type full
_refine_ls_number_parameters 433
_refine_ls_number_reflns 7160
_refine_ls_number_restraints 0
_refine_ls_restrained_S_all 1.039
_refine_ls_R_factor_all 0.0932
_refine_ls_R_factor_gt 0.0634
_refine_ls_shift/su_max 0.000
_refine_ls_shift/su_mean 0.000
_refine_ls_structure_factor_coef Fsqd
_refine_ls_weighting_details 'calc w=1/[\s^2^(Fo^2^)+(0.0838P)^2^] where P=(Fo^2^+2Fc^2^)/3'
_refine_ls_weighting_scheme calc
_refine_ls_wR_factor_gt 0.1409
_refine_ls_wR_factor_ref 0.1470
_reflns_number_gt 5155
_reflns_number_total 7160
_reflns_threshold_expression >2sigma(I)
_cod_data_source_file om070014esi20070107_090412.cif
_cod_data_source_block 2a
_cod_depositor_comments
;
The following automatic conversions were performed:

'_symmetry_cell_setting' value 'Triclinic' changed to 'triclinic'
according to /home/saulius/struct/CIF-dictionaries/cif_core.dic
dictionary named 'cif_core.dic' version 2.4.1 from 2010-06-29.

Automatic conversion script
Id: cif_fix_values 1715 2011-07-08 13:25:40Z adriana 
;
_cod_original_sg_symbol_H-M 'P-1   '
_cod_database_code 4073012

loop_
_symmetry_equiv_pos_as_xyz
'x, y, z'
'-x, -y, -z'

loop_
_atom_site_label
_atom_site_type_symbol
_atom_site_fract_x
_atom_site_fract_y
_atom_site_fract_z
_atom_site_U_iso_or_equiv
_atom_site_adp_type
_atom_site_occupancy
_atom_site_symmetry_multiplicity
_atom_site_calc_flag
_atom_site_refinement_flags
B1 B 0.2589(6) 0.2278(7) 0.3553(6) 0.0346(16) Uani 1 1 d .
H1A H 0.2846 0.2265 0.2908 0.041 Uiso 1 1 d R
B2 B 0.1503(7) 0.1096(6) 0.3691(7) 0.0417(18) Uani 1 1 d .
H2A H 0.1142 0.0359 0.3120 0.050 Uiso 1 1 d R
B3 B 0.0681(7) 0.1602(7) 0.4552(7) 0.0417(18) Uani 1 1 d .
H3A H -0.0157 0.1168 0.4465 0.050 Uiso 1 1 d R
B4 B 0.1247(7) 0.3151(7) 0.4990(7) 0.0373(16) Uani 1 1 d .
H4A H 0.0750 0.3598 0.5103 0.045 Uiso 1 1 d R
B5 B 0.3612(7) 0.3135(7) 0.4899(6) 0.0344(15) Uani 1 1 d .
H5A H 0.4451 0.3575 0.4994 0.041 Uiso 1 1 d R
B6 B 0.3048(8) 0.1618(7) 0.4501(7) 0.0460(19) Uani 1 1 d .
H6A H 0.3562 0.1189 0.4384 0.055 Uiso 1 1 d R
B7 B 0.1849(9) 0.1218(9) 0.5117(9) 0.061(3) Uani 1 1 d .
H7A H 0.1676 0.0549 0.5323 0.073 Uiso 1 1 d R
B8 B 0.1661(8) 0.2467(9) 0.5888(8) 0.053(2) Uani 1 1 d .
H8A H 0.1395 0.2492 0.6531 0.063 Uiso 1 1 d R
B9 B 0.2775(7) 0.3648(8) 0.5761(7) 0.0418(18) Uani 1 1 d .
H9A H 0.3168 0.4390 0.6322 0.050 Uiso 1 1 d R
B10 B 0.3124(7) 0.2477(8) 0.5801(8) 0.049(2) Uani 1 1 d .
H10A H 0.3694 0.2533 0.6405 0.059 Uiso 1 1 d R
B11 B 0.3361(7) 0.7185(6) 0.2957(6) 0.0360(16) Uani 1 1 d .
H11A H 0.3769 0.7020 0.3519 0.043 Uiso 1 1 d R
B12 B 0.2783(6) 0.8347(6) 0.3167(6) 0.0345(15) Uani 1 1 d .
H12A H 0.2937 0.8900 0.3868 0.041 Uiso 1 1 d R
B13 B 0.1389(8) 0.7830(7) 0.2149(7) 0.0443(19) Uani 1 1 d .
H13A H 0.0739 0.8078 0.2281 0.053 Uiso 1 1 d R
B14 B 0.1133(7) 0.6396(7) 0.1339(7) 0.0393(17) Uani 1 1 d .
H14A H 0.0316 0.5844 0.1056 0.047 Uiso 1 1 d R
B15 B 0.3666(6) 0.6938(7) 0.1672(6) 0.0356(16) Uani 1 1 d .
H15A H 0.4288 0.6642 0.1559 0.043 Uiso 1 1 d R
B16 B 0.3935(7) 0.8340(6) 0.2507(7) 0.0394(18) Uani 1 1 d .
H16A H 0.4742 0.8904 0.2832 0.047 Uiso 1 1 d R
B17 B 0.2711(8) 0.8744(8) 0.1999(8) 0.050(2) Uani 1 1 d .
H17A H 0.2812 0.9513 0.2026 0.060 Uiso 1 1 d R
B18 B 0.1742(7) 0.7543(8) 0.0914(7) 0.0436(18) Uani 1 1 d .
H18A H 0.1284 0.7631 0.0325 0.052 Uiso 1 1 d R
B19 B 0.2290(7) 0.6424(7) 0.0683(6) 0.0353(16) Uani 1 1 d .
H19A H 0.2114 0.5859 -0.0016 0.042 Uiso 1 1 d R
B20 B 0.3284(8) 0.7867(7) 0.1061(7) 0.048(2) Uani 1 1 d .
H20A H 0.3699 0.8155 0.0579 0.058 Uiso 1 1 d R
C1 C 0.2454(5) 0.3463(6) 0.4437(6) 0.0353(14) Uani 1 1 d .
C2 C 0.1204(6) 0.2293(5) 0.3715(6) 0.0341(14) Uani 1 1 d .
C3 C 0.2302(6) 0.6108(5) 0.1802(5) 0.0330(13) Uani 1 1 d .
C4 C 0.1803(6) 0.6904(5) 0.2682(5) 0.0314(13) Uani 1 1 d .
C5 C 0.3576(5) 0.4551(6) 0.3180(5) 0.0312(13) Uani 1 1 d .
H5B H 0.4265 0.4429 0.3421 0.037 Uiso 1 1 d R
C6 C 0.3267(5) 0.4557(6) 0.2210(5) 0.0332(14) Uani 1 1 d .
C7 C 0.4061(6) 0.4428(7) 0.1436(6) 0.0401(15) Uani 1 1 d .
C8 C 0.5920(7) 0.4341(9) 0.1196(7) 0.061(2) Uani 1 1 d .
H8B H 0.6666 0.4380 0.1590 0.091 Uiso 1 1 d R
H8C H 0.6079 0.4957 0.0915 0.091 Uiso 1 1 d R
H8D H 0.5542 0.3611 0.0616 0.091 Uiso 1 1 d R
C9 C -0.3485(7) 0.1421(7) 0.2831(8) 0.057(2) Uani 1 1 d .
C10 C -0.3643(6) 0.1247(7) 0.1782(8) 0.058(2) Uani 1 1 d .
H10B H -0.4008 0.1710 0.1499 0.070 Uiso 1 1 d R
C11 C -0.3108(7) 0.0616(6) 0.1152(8) 0.057(2) Uani 1 1 d .
H11B H -0.3121 0.0657 0.0435 0.069 Uiso 1 1 d R
C12 C -0.2456(7) 0.0073(7) 0.1500(8) 0.059(2) Uani 1 1 d .
C13 C -0.2307(8) 0.0256(7) 0.2600(8) 0.060(2) Uani 1 1 d .
H13B H -0.1695 0.0035 0.2940 0.072 Uiso 1 1 d R
C14 C -0.2811(7) 0.0897(7) 0.3249(8) 0.060(2) Uani 1 1 d .
H14B H -0.2523 0.1095 0.4022 0.073 Uiso 1 1 d R
C15 C -0.3966(8) 0.2171(7) 0.3578(7) 0.063(2) Uani 1 1 d .
H15B H -0.4753 0.1698 0.3593 0.095 Uiso 1 1 d R
H15C H -0.4032 0.2744 0.3284 0.095 Uiso 1 1 d R
H15D H -0.3454 0.2546 0.4292 0.095 Uiso 1 1 d R
C16 C -0.1778(8) -0.0580(7) 0.1010(7) 0.059(2) Uani 1 1 d .
H16B H -0.0964 -0.0198 0.1490 0.070 Uiso 1 1 d R
C17 C -0.1695(8) -0.0547(8) -0.0079(7) 0.071(3) Uani 1 1 d .
H17B H -0.1266 -0.1016 -0.0375 0.106 Uiso 1 1 d R
H17C H -0.1231 0.0249 0.0047 0.106 Uiso 1 1 d R
H17D H -0.2461 -0.0787 -0.0572 0.106 Uiso 1 1 d R
C18 C -0.2131(8) -0.1790(8) 0.1009(7) 0.064(2) Uani 1 1 d .
H18B H -0.1728 -0.2184 0.0566 0.096 Uiso 1 1 d R
H18C H -0.2989 -0.2182 0.0725 0.096 Uiso 1 1 d R
H18D H -0.1914 -0.1786 0.1723 0.096 Uiso 1 1 d R
O1 O 0.3710(5) 0.4256(6) 0.0505(5) 0.0575(15) Uani 1 1 d .
O2 O 0.5085(5) 0.4455(6) 0.1881(5) 0.0629(16) Uani 1 1 d .
Ru1 Ru 0.08201(4) 0.43592(4) 0.29609(4) 0.02639(14) Uani 1 1 d .
S2 S 0.03741(13) 0.23362(13) 0.25304(13) 0.0314(3) Uani 1 1 d .
Ru2 Ru -0.17226(5) 0.19741(5) 0.24805(4) 0.03570(16) Uani 1 1 d .
S1 S 0.25965(12) 0.47308(12) 0.40559(12) 0.0273(3) Uani 1 1 d .
S3 S 0.18511(13) 0.45933(13) 0.17090(12) 0.0283(3) Uani 1 1 d .
S4 S 0.10249(16) 0.63163(14) 0.35487(14) 0.0387(4) Uani 1 1 d .
S5 S -0.12700(14) 0.37269(15) 0.21099(14) 0.0353(4) Uani 1 1 d .
S6 S -0.09241(13) 0.39155(14) 0.36937(13) 0.0336(3) Uani 1 1 d .

loop_
_atom_site_aniso_label
_atom_site_aniso_U_11
_atom_site_aniso_U_22
_atom_site_aniso_U_33
_atom_site_aniso_U_23
_atom_site_aniso_U_13
_atom_site_aniso_U_12
B1 0.021(3) 0.047(4) 0.046(4) 0.024(3) 0.015(3) 0.015(3)
B2 0.045(4) 0.025(4) 0.066(6) 0.025(4) 0.022(4) 0.016(3)
B3 0.040(4) 0.039(4) 0.048(5) 0.023(4) 0.016(4) 0.010(3)
B4 0.031(4) 0.046(4) 0.047(4) 0.029(4) 0.021(3) 0.015(3)
B5 0.029(3) 0.039(4) 0.041(4) 0.023(3) 0.016(3) 0.010(3)
B6 0.048(5) 0.038(4) 0.057(5) 0.022(4) 0.009(4) 0.020(4)
B7 0.057(5) 0.061(6) 0.080(7) 0.056(6) 0.014(5) 0.015(5)
B8 0.047(5) 0.073(6) 0.055(5) 0.050(5) 0.024(4) 0.015(4)
B9 0.027(3) 0.071(5) 0.042(4) 0.033(4) 0.017(3) 0.023(4)
B10 0.036(4) 0.066(6) 0.063(6) 0.042(5) 0.019(4) 0.022(4)
B11 0.035(4) 0.032(4) 0.040(4) 0.016(3) 0.019(3) 0.005(3)
B12 0.029(3) 0.032(4) 0.042(4) 0.015(3) 0.012(3) 0.007(3)
B13 0.056(5) 0.039(4) 0.041(4) 0.012(3) 0.005(4) 0.027(4)
B14 0.031(4) 0.047(5) 0.044(4) 0.024(4) 0.011(3) 0.012(3)
B15 0.026(3) 0.049(4) 0.043(4) 0.030(4) 0.016(3) 0.014(3)
B16 0.028(4) 0.027(4) 0.052(5) 0.013(3) 0.011(3) -0.004(3)
B17 0.058(5) 0.044(5) 0.059(6) 0.030(4) 0.014(4) 0.022(4)
B18 0.040(4) 0.052(5) 0.051(5) 0.023(4) 0.017(4) 0.027(4)
B19 0.039(4) 0.041(4) 0.038(4) 0.026(3) 0.017(3) 0.018(3)
B20 0.056(5) 0.047(5) 0.049(5) 0.030(4) 0.023(4) 0.012(4)
C1 0.019(3) 0.045(4) 0.049(4) 0.026(3) 0.018(3) 0.008(3)
C2 0.034(3) 0.030(3) 0.049(4) 0.020(3) 0.026(3) 0.015(3)
C3 0.030(3) 0.033(3) 0.033(3) 0.010(3) 0.007(2) 0.011(3)
C4 0.035(3) 0.028(3) 0.042(4) 0.021(3) 0.024(3) 0.012(3)
C5 0.019(3) 0.052(4) 0.035(3) 0.026(3) 0.012(2) 0.019(3)
C6 0.029(3) 0.049(4) 0.035(3) 0.018(3) 0.011(3) 0.029(3)
C7 0.039(3) 0.056(4) 0.041(4) 0.026(3) 0.023(3) 0.026(3)
C8 0.043(4) 0.106(7) 0.064(5) 0.045(5) 0.035(4) 0.045(5)
C9 0.027(3) 0.047(4) 0.075(6) 0.011(4) 0.019(4) -0.007(3)
C10 0.021(3) 0.042(4) 0.088(7) 0.017(4) -0.004(4) -0.005(3)
C11 0.039(4) 0.033(4) 0.082(6) 0.015(4) 0.010(4) -0.003(3)
C12 0.045(4) 0.046(4) 0.075(6) 0.023(4) 0.006(4) 0.006(4)
C13 0.049(5) 0.034(4) 0.075(6) 0.017(4) 0.013(4) -0.007(3)
C14 0.040(4) 0.047(5) 0.074(6) 0.025(4) 0.011(4) -0.010(4)
C15 0.056(5) 0.057(5) 0.056(5) 0.005(4) 0.031(4) 0.003(4)
C16 0.052(5) 0.039(4) 0.056(5) -0.006(4) 0.000(4) 0.006(4)
C17 0.059(5) 0.049(5) 0.059(6) -0.012(4) -0.016(4) 0.004(4)
C18 0.058(5) 0.064(5) 0.054(5) 0.025(4) -0.012(4) 0.010(4)
O1 0.053(3) 0.087(4) 0.050(3) 0.027(3) 0.029(3) 0.039(3)
O2 0.031(3) 0.103(5) 0.052(3) 0.021(3) 0.016(2) 0.025(3)
Ru1 0.0224(2) 0.0282(3) 0.0325(3) 0.0130(2) 0.01545(19) 0.00910(19)
S2 0.0313(8) 0.0303(8) 0.0373(9) 0.0147(6) 0.0160(6) 0.0123(6)
Ru2 0.0296(3) 0.0366(3) 0.0391(3) 0.0180(2) 0.0102(2) 0.0055(2)
S1 0.0249(7) 0.0275(7) 0.0309(7) 0.0153(6) 0.0113(6) 0.0057(6)
S3 0.0241(7) 0.0328(8) 0.0321(8) 0.0149(6) 0.0131(6) 0.0104(6)
S4 0.0509(10) 0.0327(8) 0.0474(10) 0.0190(7) 0.0341(8) 0.0216(7)
S5 0.0257(7) 0.0470(9) 0.0441(9) 0.0276(8) 0.0132(6) 0.0155(7)
S6 0.0265(7) 0.0383(8) 0.0404(9) 0.0156(7) 0.0187(6) 0.0123(6)

loop_
_atom_type_symbol
_atom_type_description
_atom_type_scat_dispersion_real
_atom_type_scat_dispersion_imag
_atom_type_scat_source
C C 0.0033 0.0016 'International Tables Vol C Tables 4.2.6.8 and 6.1.1.4'
H H 0.0000 0.0000 'International Tables Vol C Tables 4.2.6.8 and 6.1.1.4'
B B 0.0013 0.0007 'International Tables Vol C Tables 4.2.6.8 and 6.1.1.4'
O O 0.0106 0.0060 'International Tables Vol C Tables 4.2.6.8 and 6.1.1.4'
S S 0.1246 0.1234 'International Tables Vol C Tables 4.2.6.8 and 6.1.1.4'
Ru Ru -1.2594 0.8363 'International Tables Vol C Tables 4.2.6.8 and 6.1.1.4'

loop_
_geom_angle_atom_site_label_1
_geom_angle_atom_site_label_2
_geom_angle_atom_site_label_3
_geom_angle
C2 B1 C1 58.3(4)
C2 B1 B2 58.8(4)
C1 B1 B2 103.7(5)
C2 B1 B5 103.9(5)
C1 B1 B5 56.0(4)
B2 B1 B5 106.1(5)
C2 B1 B6 104.7(5)
C1 B1 B6 100.0(5)
B2 B1 B6 60.9(5)
B5 B1 B6 56.9(4)
C2 B1 H1A 123.9
C1 B1 H1A 124.6
B2 B1 H1A 124.2
B5 B1 H1A 122.7
B6 B1 H1A 125.5
C2 B2 B3 59.0(4)
C2 B2 B1 59.7(4)
B3 B2 B1 109.0(5)
C2 B2 B6 106.4(5)
B3 B2 B6 106.3(6)
B1 B2 B6 62.2(4)
C2 B2 B7 104.6(6)
B3 B2 B7 59.4(5)
B1 B2 B7 108.1(6)
B6 B2 B7 57.5(5)
C2 B2 H2A 125.3
B3 B2 H2A 121.5
B1 B2 H2A 121.4
B6 B2 H2A 121.7
B7 B2 H2A 121.7
C2 B3 B2 59.2(4)
C2 B3 B7 107.8(6)
B2 B3 B7 63.3(5)
C2 B3 B4 59.8(4)
B2 B3 B4 109.1(5)
B7 B3 B4 107.1(6)
C2 B3 B8 107.1(5)
B2 B3 B8 110.3(6)
B7 B3 B8 58.6(6)
B4 B3 B8 59.9(5)
C2 B3 H3A 123.9
B2 B3 H3A 121.8
B7 B3 H3A 121.8
B4 B3 H3A 120.3
B8 B3 H3A 119.8
C1 B4 C2 58.1(4)
C1 B4 B3 102.4(5)
C2 B4 B3 57.4(4)
C1 B4 B9 57.9(4)
C2 B4 B9 105.5(5)
B3 B4 B9 106.0(6)
C1 B4 B8 103.2(5)
C2 B4 B8 105.9(6)
B3 B4 B8 60.8(5)
B9 B4 B8 58.5(4)
C1 B4 H4A 124.4
C2 B4 H4A 122.2
B3 B4 H4A 124.2
B9 B4 H4A 123.3
B8 B4 H4A 124.4
C1 B5 B10 104.3(5)
C1 B5 B6 105.8(5)
B10 B5 B6 60.3(5)
C1 B5 B9 59.0(4)
B10 B5 B9 58.8(5)
B6 B5 B9 107.9(6)
C1 B5 B1 58.5(4)
B10 B5 B1 109.3(6)
B6 B5 B1 61.7(5)
B9 B5 B1 108.5(5)
C1 B5 H5A 125.4
B10 B5 H5A 121.6
B6 B5 H5A 121.4
B9 B5 H5A 121.3
B1 B5 H5A 121.4
B10 B6 B5 59.3(5)
B10 B6 B7 59.1(5)
B5 B6 B7 106.8(6)
B10 B6 B2 108.1(6)
B5 B6 B2 106.4(5)
B7 B6 B2 62.1(5)
B10 B6 B1 108.2(6)
B5 B6 B1 61.4(4)
B7 B6 B1 107.4(5)
B2 B6 B1 56.8(4)
B10 B6 H6A 121.0
B5 B6 H6A 122.1
B7 B6 H6A 121.4
B2 B6 H6A 123.1
B1 B6 H6A 122.9
B10 B7 B8 61.0(6)
B10 B7 B6 60.0(5)
B8 B7 B6 109.8(6)
B10 B7 B3 108.5(7)
B8 B7 B3 61.6(5)
B6 B7 B3 106.9(6)
B10 B7 B2 107.5(6)
B8 B7 B2 107.9(6)
B6 B7 B2 60.4(5)
B3 B7 B2 57.3(5)
B10 B7 H7A 122.2
B8 B7 H7A 121.0
B6 B7 H7A 121.0
B3 B7 H7A 122.1
B2 B7 H7A 121.9
B9 B8 B7 106.1(6)
B9 B8 B10 58.2(5)
B7 B8 B10 58.9(6)
B9 B8 B4 60.5(4)
B7 B8 B4 107.8(6)
B10 B8 B4 106.6(5)
B9 B8 B3 106.5(6)
B7 B8 B3 59.8(5)
B10 B8 B3 105.5(7)
B4 B8 B3 59.4(5)
B9 B8 H8A 123.5
B7 B8 H8A 120.3
B10 B8 H8A 121.8
B4 B8 H8A 123.9
B3 B8 H8A 123.4
C1 B9 B10 104.2(6)
C1 B9 B8 105.6(6)
B10 B9 B8 61.5(5)
C1 B9 B5 57.9(4)
B10 B9 B5 59.8(5)
B8 B9 B5 109.4(7)
C1 B9 B4 58.6(4)
B10 B9 B4 109.5(6)
B8 B9 B4 60.9(5)
B5 B9 B4 107.9(6)
C1 B9 H9A 123.6
B10 B9 H9A 121.7
B8 B9 H9A 123.6
B5 B9 H9A 118.8
B4 B9 H9A 122.6
B9 B10 B5 61.4(4)
B9 B10 B7 108.7(6)
B5 B10 B7 109.0(7)
B9 B10 B6 110.1(6)
B5 B10 B6 60.4(5)
B7 B10 B6 60.8(6)
B9 B10 B8 60.3(5)
B5 B10 B8 109.6(6)
B7 B10 B8 60.1(6)
B6 B10 B8 109.7(7)
B9 B10 H10A 121.1
B5 B10 H10A 120.5
B7 B10 H10A 121.3
B6 B10 H10A 120.1
B8 B10 H10A 121.4
C3 B11 B16 102.4(5)
C3 B11 C4 56.2(4)
B16 B11 C4 102.4(5)
C3 B11 B15 58.3(4)
B16 B11 B15 59.2(4)
C4 B11 B15 103.4(5)
C3 B11 B12 102.2(5)
B16 B11 B12 58.4(4)
C4 B11 B12 57.9(4)
B15 B11 B12 105.8(5)
C3 B11 H11A 123.3
B16 B11 H11A 127.5
C4 B11 H11A 123.2
B15 B11 H11A 123.4
B12 B11 H11A 124.8
C4 B12 B16 103.5(5)
C4 B12 B17 103.3(5)
B16 B12 B17 62.3(5)
C4 B12 B13 58.5(4)
B16 B12 B13 107.3(6)
B17 B12 B13 57.7(5)
C4 B12 B11 59.0(4)
B16 B12 B11 58.7(4)
B17 B12 B11 108.8(5)
B13 B12 B11 107.9(5)
C4 B12 H12A 126.6
B16 B12 H12A 121.5
B17 B12 H12A 121.6
B13 B12 H12A 123.0
B11 B12 H12A 121.4
C4 B13 B17 105.8(6)
C4 B13 B18 104.1(5)
B17 B13 B18 59.8(5)
C4 B13 B14 58.4(4)
B17 B13 B14 107.6(6)
B18 B13 B14 59.1(4)
C4 B13 B12 58.7(4)
B17 B13 B12 60.6(5)
B18 B13 B12 107.3(6)
B14 B13 B12 107.1(5)
C4 B13 H13A 124.8
B17 B13 H13A 121.5
B18 B13 H13A 122.8
B14 B13 H13A 122.2
B12 B13 H13A 121.9
C3 B14 C4 58.7(4)
C3 B14 B18 105.2(5)
C4 B14 B18 105.2(6)
C3 B14 B19 58.7(4)
C4 B14 B19 106.5(5)
B18 B14 B19 60.6(4)
C3 B14 B13 106.7(6)
C4 B14 B13 59.6(4)
B18 B14 B13 59.4(5)
B19 B14 B13 109.1(6)
C3 B14 H14A 124.7
C4 B14 H14A 120.5
B18 B14 H14A 124.2
B19 B14 H14A 124.9
B13 B14 H14A 118.4
C3 B15 B16 104.2(5)
C3 B15 B19 57.1(4)
B16 B15 B19 108.6(5)
C3 B15 B11 60.2(4)
B16 B15 B11 59.8(4)
B19 B15 B11 109.1(5)
C3 B15 B20 103.3(5)
B16 B15 B20 62.6(5)
B19 B15 B20 59.1(4)
B11 B15 B20 110.9(6)
C3 B15 H15A 121.8
B16 B15 H15A 124.0
B19 B15 H15A 122.1
B11 B15 H15A 116.8
B20 B15 H15A 125.8
B15 B16 B12 110.8(5)
B15 B16 B11 61.0(4)
B12 B16 B11 62.9(4)
B15 B16 B17 107.7(6)
B12 B16 B17 59.9(4)
B11 B16 B17 110.2(5)
B15 B16 B20 59.7(4)
B12 B16 B20 108.6(6)
B11 B16 B20 109.5(5)
B17 B16 B20 59.4(5)
B15 B16 H16A 121.3
B12 B16 H16A 120.7
B11 B16 H16A 120.8
B17 B16 H16A 121.1
B20 B16 H16A 120.6
B18 B17 B13 60.2(5)
B18 B17 B12 108.4(6)
B13 B17 B12 61.7(5)
B18 B17 B20 58.7(5)
B13 B17 B20 108.0(6)
B12 B17 B20 107.7(6)
B18 B17 B16 105.8(6)
B13 B17 B16 106.8(6)
B12 B17 B16 57.8(4)
B20 B17 B16 60.4(5)
B18 B17 H17A 121.3
B13 B17 H17A 121.3
B12 B17 H17A 122.8
B20 B17 H17A 120.8
B16 B17 H17A 124.1
B17 B18 B14 109.7(6)
B17 B18 B13 60.0(5)
B14 B18 B13 61.5(5)
B17 B18 B20 63.1(5)
B14 B18 B20 109.4(6)
B13 B18 B20 111.4(6)
B17 B18 B19 110.9(6)
B14 B18 B19 60.1(4)
B13 B18 B19 110.3(6)
B20 B18 B19 60.2(4)
B17 B18 H18A 120.6
B14 B18 H18A 120.8
B13 B18 H18A 120.5
B20 B18 H18A 119.6
B19 B18 H18A 120.1
C3 B19 B14 58.0(4)
C3 B19 B20 106.7(6)
B14 B19 B20 108.2(6)
C3 B19 B18 103.7(5)
B14 B19 B18 59.4(4)
B20 B19 B18 59.4(5)
C3 B19 B15 59.8(4)
B14 B19 B15 107.8(5)
B20 B19 B15 60.8(5)
B18 B19 B15 107.0(6)
C3 B19 H19A 123.7
B14 B19 H19A 119.1
B20 B19 H19A 123.3
B18 B19 H19A 122.3
B15 B19 H19A 123.8
B18 B20 B19 60.3(5)
B18 B20 B15 107.2(5)
B19 B20 B15 60.2(4)
B18 B20 B17 58.2(5)
B19 B20 B17 107.1(6)
B15 B20 B17 106.8(6)
B18 B20 B16 105.4(6)
B19 B20 B16 105.6(5)
B15 B20 B16 57.7(5)
B17 B20 B16 60.2(5)
B18 B20 H20A 121.8
B19 B20 H20A 122.2
B15 B20 H20A 123.6
B17 B20 H20A 121.4
B16 B20 H20A 124.2
B5 C1 C2 113.3(5)
B5 C1 B9 63.1(4)
C2 C1 B9 112.9(5)
B5 C1 B4 116.2(5)
C2 C1 B4 61.8(4)
B9 C1 B4 63.5(4)
B5 C1 B1 65.5(4)
C2 C1 B1 60.6(4)
B9 C1 B1 117.5(5)
B4 C1 B1 115.1(5)
B5 C1 S1 125.3(4)
C2 C1 S1 113.9(4)
B9 C1 S1 118.6(5)
B4 C1 S1 109.4(4)
B1 C1 S1 119.2(4)
C1 C2 B3 107.9(5)
C1 C2 B2 108.0(5)
B3 C2 B2 61.8(4)
C1 C2 B1 61.1(4)
B3 C2 B1 112.7(5)
B2 C2 B1 61.5(4)
C1 C2 B4 60.0(4)
B3 C2 B4 62.8(4)
B2 C2 B4 113.7(5)
B1 C2 B4 114.0(5)
C1 C2 S2 117.1(4)
B3 C2 S2 128.8(5)
B2 C2 S2 120.4(5)
B1 C2 S2 109.7(4)
B4 C2 S2 121.7(4)
C4 C3 B14 62.2(4)
C4 C3 B19 112.9(5)
B14 C3 B19 63.3(4)
C4 C3 B15 110.8(5)
B14 C3 B15 114.8(5)
B19 C3 B15 63.1(4)
C4 C3 B11 62.1(4)
B14 C3 B11 115.9(5)
B19 C3 B11 115.4(5)
B15 C3 B11 61.6(4)
C4 C3 S3 115.1(4)
B14 C3 S3 111.9(4)
B19 C3 S3 119.4(4)
B15 C3 S3 125.4(4)
B11 C3 S3 118.6(4)
C3 C4 B14 59.0(4)
C3 C4 B13 108.9(5)
B14 C4 B13 62.0(4)
C3 C4 B12 110.6(5)
B14 C4 B12 113.3(5)
B13 C4 B12 62.8(4)
C3 C4 B11 61.7(4)
B14 C4 B11 112.8(5)
B13 C4 B11 114.7(5)
B12 C4 B11 63.1(4)
C3 C4 S4 120.0(4)
B14 C4 S4 119.8(4)
B13 C4 S4 121.8(5)
B12 C4 S4 119.5(4)
B11 C4 S4 115.2(4)
C6 C5 S1 118.7(4)
C6 C5 H5B 122.3
S1 C5 H5B 119.0
C5 C6 C7 121.4(5)
C5 C6 S3 121.3(5)
C7 C6 S3 117.1(5)
O1 C7 O2 125.4(6)
O1 C7 C6 121.9(6)
O2 C7 C6 112.5(6)
O2 C8 H8B 111.3
O2 C8 H8C 108.4
H8B C8 H8C 109.5
O2 C8 H8D 108.7
H8B C8 H8D 109.5
H8C C8 H8D 109.5
C10 C9 C14 117.3(9)
C10 C9 C15 124.3(9)
C14 C9 C15 118.4(9)
C10 C9 Ru2 70.9(4)
C14 C9 Ru2 71.9(5)
C15 C9 Ru2 126.3(5)
C9 C10 C11 121.7(8)
C9 C10 Ru2 73.1(4)
C11 C10 Ru2 70.9(4)
C9 C10 H10B 117.9
C11 C10 H10B 119.2
Ru2 C10 H10B 118.4
C12 C11 C10 124.2(10)
C12 C11 Ru2 76.7(5)
C10 C11 Ru2 71.7(5)
C12 C11 H11B 118.1
C10 C11 H11B 117.2
Ru2 C11 H11B 118.1
C11 C12 C13 113.3(9)
C11 C12 C16 133.7(10)
C13 C12 C16 112.8(8)
C11 C12 Ru2 67.9(5)
C13 C12 Ru2 68.9(5)
C16 C12 Ru2 126.6(6)
C14 C13 C12 123.6(9)
C14 C13 Ru2 71.9(5)
C12 C13 Ru2 74.2(5)
C14 C13 H13B 118.0
C12 C13 H13B 117.3
Ru2 C13 H13B 117.9
C13 C14 C9 119.8(9)
C13 C14 Ru2 71.5(5)
C9 C14 Ru2 71.3(5)
C13 C14 H14B 116.6
C9 C14 H14B 122.2
Ru2 C14 H14B 117.9
C9 C15 H15B 108.5
C9 C15 H15C 106.9
H15B C15 H15C 109.5
C9 C15 H15D 113.0
H15B C15 H15D 109.5
H15C C15 H15D 109.5
C12 C16 C17 113.1(9)
C12 C16 C18 116.2(8)
C17 C16 C18 111.0(7)
C12 C16 H16B 104.7
C17 C16 H16B 108.6
C18 C16 H16B 102.2
C16 C17 H17B 109.5
C16 C17 H17C 104.4
H17B C17 H17C 109.5
C16 C17 H17D 114.3
H17B C17 H17D 109.5
H17C C17 H17D 109.5
C16 C18 H18B 109.3
C16 C18 H18C 108.5
H18B C18 H18C 109.5
C16 C18 H18D 110.5
H18B C18 H18D 109.5
H18C C18 H18D 109.5
C7 O2 C8 116.6(6)
S1 Ru1 S3 86.87(5)
S1 Ru1 S4 93.56(6)
S3 Ru1 S4 92.17(6)
S1 Ru1 S5 165.04(6)
S3 Ru1 S5 106.93(6)
S4 Ru1 S5 91.70(6)
S1 Ru1 S2 89.10(6)
S3 Ru1 S2 96.84(5)
S4 Ru1 S2 170.73(5)
S5 Ru1 S2 83.63(6)
S1 Ru1 S6 115.83(6)
S3 Ru1 S6 157.21(6)
S4 Ru1 S6 88.44(6)
S5 Ru1 S6 50.29(6)
S2 Ru1 S6 82.42(5)
C2 S2 Ru1 102.4(2)
C2 S2 Ru2 113.7(2)
Ru1 S2 Ru2 90.89(5)
C11 Ru2 C10 37.5(3)
C11 Ru2 C9 66.6(3)
C10 Ru2 C9 36.0(3)
C11 Ru2 C13 64.0(3)
C10 Ru2 C13 76.1(3)
C9 Ru2 C13 66.1(3)
C11 Ru2 C14 77.0(3)
C10 Ru2 C14 64.6(4)
C9 Ru2 C14 36.8(3)
C13 Ru2 C14 36.6(3)
C11 Ru2 C12 35.3(3)
C10 Ru2 C12 66.0(3)
C9 Ru2 C12 79.6(3)
C13 Ru2 C12 37.0(3)
C14 Ru2 C12 67.0(3)
C11 Ru2 S6 149.2(2)
C10 Ru2 S6 115.8(2)
C9 Ru2 S6 98.3(2)
C13 Ru2 S6 136.4(3)
C14 Ru2 S6 107.6(3)
C12 Ru2 S6 173.3(2)
C11 Ru2 S5 108.1(2)
C10 Ru2 S5 97.9(2)
C9 Ru2 S5 112.0(3)
C13 Ru2 S5 172.1(3)
C14 Ru2 S5 145.0(3)
C12 Ru2 S5 135.9(2)
S6 Ru2 S5 50.78(6)
C11 Ru2 S2 120.1(2)
C10 Ru2 S2 156.7(3)
C9 Ru2 S2 161.5(3)
C13 Ru2 S2 100.2(3)
C14 Ru2 S2 125.2(3)
C12 Ru2 S2 97.0(2)
S6 Ru2 S2 82.97(5)
S5 Ru2 S2 83.19(5)
C5 S1 C1 97.7(3)
C5 S1 Ru1 104.73(19)
C1 S1 Ru1 107.8(2)
C6 S3 C3 100.9(3)
C6 S3 Ru1 104.9(2)
C3 S3 Ru1 107.9(2)
C4 S4 Ru1 104.5(2)
S6 S5 Ru1 65.72(6)
S6 S5 Ru2 64.29(6)
Ru1 S5 Ru2 91.52(6)
S5 S6 Ru2 64.94(7)
S5 S6 Ru1 63.99(6)
Ru2 S6 Ru1 91.00(5)

loop_
_geom_bond_atom_site_label_1
_geom_bond_atom_site_label_2
_geom_bond_distance
B1 C2 1.721(9)
B1 C1 1.730(10)
B1 B2 1.751(10)
B1 B5 1.845(11)
B1 B6 1.851(11)
B1 H1A 0.9599
B2 C2 1.704(9)
B2 B3 1.749(12)
B2 B6 1.828(12)
B2 B7 1.858(14)
B2 H2A 0.9600
B3 C2 1.701(10)
B3 B7 1.788(12)
B3 B4 1.794(11)
B3 B8 1.819(13)
B3 H3A 0.9600
B4 C1 1.714(9)
B4 C2 1.744(10)
B4 B9 1.796(11)
B4 B8 1.803(11)
B4 H4A 0.9599
B5 C1 1.680(10)
B5 B10 1.741(10)
B5 B6 1.761(11)
B5 B9 1.769(11)
B5 H5A 0.9600
B6 B10 1.760(13)
B6 B7 1.774(13)
B6 H6A 0.9600
B7 B10 1.743(14)
B7 B8 1.765(16)
B7 H7A 0.9600
B8 B9 1.760(11)
B8 B10 1.782(12)
B8 H8A 0.9601
B9 C1 1.701(10)
B9 B10 1.723(12)
B9 H9A 0.9600
B10 H10A 0.9600
B11 C3 1.755(10)
B11 B16 1.758(10)
B11 C4 1.762(10)
B11 B15 1.779(11)
B11 B12 1.832(11)
B11 H11A 0.9600
B12 C4 1.740(9)
B12 B16 1.752(11)
B12 B17 1.791(11)
B12 B13 1.810(11)
B12 H12A 0.9600
B13 C4 1.735(10)
B13 B17 1.737(13)
B13 B18 1.741(12)
B13 B14 1.777(11)
B13 H13A 0.9600
B14 C3 1.660(10)
B14 C4 1.714(10)
B14 B18 1.735(11)
B14 B19 1.748(10)
B14 H14A 0.9600
B15 C3 1.720(9)
B15 B16 1.748(11)
B15 B19 1.775(11)
B15 B20 1.786(11)
B15 H15A 0.9600
B16 B17 1.834(12)
B16 B20 1.837(12)
B16 H16A 0.9600
B17 B18 1.733(13)
B17 B20 1.818(13)
B17 H17A 0.9600
B18 B20 1.741(12)
B18 B19 1.757(11)
B18 H18A 0.9600
B19 C3 1.673(9)
B19 B20 1.755(11)
B19 H19A 0.9600
B20 H20A 0.9600
C1 C2 1.681(9)
C1 S1 1.833(7)
C2 S2 1.790(7)
C3 C4 1.655(8)
C3 S3 1.835(6)
C4 S4 1.785(6)
C5 C6 1.312(9)
C5 S1 1.802(6)
C5 H5B 0.9300
C6 C7 1.520(8)
C6 S3 1.772(6)
C7 O1 1.198(8)
C7 O2 1.284(8)
C8 O2 1.471(9)
C8 H8B 0.9600
C8 H8C 0.9600
C8 H8D 0.9600
C9 C10 1.341(13)
C9 C14 1.380(13)
C9 C15 1.505(12)
C9 Ru2 2.182(7)
C10 C11 1.381(12)
C10 Ru2 2.156(7)
C10 H10B 0.9800
C11 C12 1.339(12)
C11 Ru2 2.146(8)
C11 H11B 0.9800
C12 C13 1.408(13)
C12 C16 1.450(12)
C12 Ru2 2.253(9)
C13 C14 1.373(13)
C13 Ru2 2.185(8)
C13 H13B 0.9800
C14 Ru2 2.190(8)
C14 H14B 0.9800
C15 H15B 0.9600
C15 H15C 0.9600
C15 H15D 0.9600
C16 C17 1.495(14)
C16 C18 1.498(12)
C16 H16B 0.9800
C17 H17B 0.9600
C17 H17C 0.9600
C17 H17D 0.9600
C18 H18B 0.9600
C18 H18C 0.9600
C18 H18D 0.9600
Ru1 S1 2.2519(16)
Ru1 S3 2.2612(15)
Ru1 S4 2.3651(17)
Ru1 S5 2.3870(16)
Ru1 S2 2.3920(16)
Ru1 S6 2.4211(15)
S2 Ru2 2.4100(16)
Ru2 S6 2.3765(17)
Ru2 S5 2.3894(17)
S5 S6 2.043(2)
